data_7205819
loop_
_publ_author_name
'Zhang, Wen-Hua'
'Sulaiman, Norlela Binte'
'Tio, P. X. Shaun'
'Hor, T. S. Andy'

_publ_section_title
;
 Nuclearity growth towards Ni(ii) cubane in self-assembly with
 2-hydroxymethyl pyridine (hmpH) and 5-ethoxycarbonyl-2-hydroxymethyl
 pyridine (5-ehmpH)
;
_journal_issue 8
_journal_name_full CrystEngComm
_journal_page_first 2915
_journal_paper_doi 10.1039/c0ce00831a
_journal_volume 13
_journal_year 2011
_chemical_formula_sum 'C34 H44 N4 Ni4 O15.38'
_chemical_formula_weight 989.57
_chemical_name_systematic
; 
 ? 
;
_space_group_IT_number 15
_symmetry_cell_setting monoclinic
_symmetry_space_group_name_Hall '-C 2yc'
_symmetry_space_group_name_H-M 'C 1 2/c 1'
_atom_sites_solution_hydrogens geom
_atom_sites_solution_primary direct
_atom_sites_solution_secondary difmap
_audit_creation_method SHELXL-97
_cell_angle_alpha 90.00
_cell_angle_beta 94.065(4)
_cell_angle_gamma 90.00
_cell_formula_units_Z 8
_cell_length_a 39.642(6)
_cell_length_b 10.6741(15)
_cell_length_c 19.194(3)
_cell_measurement_reflns_used 879
_cell_measurement_temperature 100(2)
_cell_measurement_theta_max 25.45
_cell_measurement_theta_min 2.26
_cell_volume 8101(2)
_computing_cell_refinement 'Bruker SMART'
_computing_data_collection 'Bruker SMART'
_computing_data_reduction 'Bruker SAINT'
_computing_molecular_graphics 'Bruker SHELXTL'
_computing_publication_material 'Bruker SHELXTL'
_computing_structure_refinement 'SHELXL-97 (Sheldrick, 1997)'
_computing_structure_solution 'SHELXS-97 (Sheldrick, 1990)'
_diffrn_ambient_temperature 100(2)
_diffrn_measured_fraction_theta_full 0.998
_diffrn_measured_fraction_theta_max 0.998
_diffrn_measurement_device_type 'CCD area detector'
_diffrn_measurement_method 'phi and omega scans'
_diffrn_radiation_monochromator graphite
_diffrn_radiation_source 'fine-focus sealed tube'
_diffrn_radiation_type MoK\a
_diffrn_radiation_wavelength 0.71073
_diffrn_reflns_av_R_equivalents 0.0600
_diffrn_reflns_av_sigmaI/netI 0.0651
_diffrn_reflns_limit_h_max 46
_diffrn_reflns_limit_h_min -46
_diffrn_reflns_limit_k_max 12
_diffrn_reflns_limit_k_min -10
_diffrn_reflns_limit_l_max 22
_diffrn_reflns_limit_l_min -22
_diffrn_reflns_number 22945
_diffrn_reflns_theta_full 25.00
_diffrn_reflns_theta_max 25.00
_diffrn_reflns_theta_min 2.06
_exptl_absorpt_coefficient_mu 1.903
_exptl_absorpt_correction_T_max 0.8325
_exptl_absorpt_correction_T_min 0.5990
_exptl_absorpt_correction_type multi-scan
_exptl_absorpt_process_details 'Sadabs, (Sheldrick 2001)'
_exptl_crystal_colour BLUE
_exptl_crystal_density_diffrn 1.623
_exptl_crystal_density_meas ?
_exptl_crystal_density_method 'not measured'
_exptl_crystal_description BLOCK
_exptl_crystal_F_000 4088
_exptl_crystal_size_max 0.30
_exptl_crystal_size_mid 0.20
_exptl_crystal_size_min 0.10
_refine_diff_density_max 0.793
_refine_diff_density_min -0.606
_refine_diff_density_rms 0.124
_refine_ls_extinction_method none
_refine_ls_goodness_of_fit_ref 1.087
_refine_ls_hydrogen_treatment mixed
_refine_ls_matrix_type full
_refine_ls_number_parameters 541
_refine_ls_number_reflns 7141
_refine_ls_number_restraints 20
_refine_ls_restrained_S_all 1.090
_refine_ls_R_factor_all 0.0792
_refine_ls_R_factor_gt 0.0562
_refine_ls_shift/su_max 0.002
_refine_ls_shift/su_mean 0.000
_refine_ls_structure_factor_coef Fsqd
_refine_ls_weighting_details 'calc w=1/[\s^2^(Fo^2^)+(0.0693P)^2^+9.5065P] where P=(Fo^2^+2Fc^2^)/3'
_refine_ls_weighting_scheme calc
_refine_ls_wR_factor_gt 0.1310
_refine_ls_wR_factor_ref 0.1402
_reflns_number_gt 5427
_reflns_number_total 7141
_reflns_threshold_expression >2sigma(I)
_cod_data_source_file c0ce00831a.txt
_cod_data_source_block '[Ni4(hmp)4(OAc)4(MeOH)2]'
_cod_depositor_comments
;
The following automatic conversions were performed:
'_symmetry_cell_setting' value 'Monoclinic' changed to 'monoclinic'
according to '/home/saulius/struct/CIF-dictionaries/cif_core.dic'
dictionary named 'cif_core.dic' version 2.4.1 from
2010-06-29.

'_exptl_absorpt_correction_type' value 'Multi-scan' changed
to 'multi-scan' according to
'/home/saulius/struct/CIF-dictionaries/cif_core.dic' dictionary named
'cif_core.dic' version 2.4.1 from 2010-06-29.

Automatic conversion script
Id: cif_fix_enum 1555 2011-01-17 13:19:09Z saulius 

The following automatic conversions were performed:

'_exptl_crystal_density_meas' value 'Not Measured' was changed to '?'
- the value is perceived as not measured.

Automatic conversion script
Id: cif_fix_values 3008 2015-01-20 13:52:24Z robertas 
;
_cod_original_cell_volume 8102(2)
_cod_original_sg_symbol_H-M C2/c
_cod_database_code 7205819

loop_
_symmetry_equiv_pos_as_xyz
'x, y, z'
'-x, y, -z+1/2'
'x+1/2, y+1/2, z'
'-x+1/2, y+1/2, -z+1/2'
'-x, -y, -z'
'x, -y, z-1/2'
'-x+1/2, -y+1/2, -z'
'x+1/2, -y+1/2, z-1/2'

loop_
_atom_site_label
_atom_site_type_symbol
_atom_site_fract_x
_atom_site_fract_y
_atom_site_fract_z
_atom_site_U_iso_or_equiv
_atom_site_adp_type
_atom_site_occupancy
_atom_site_symmetry_multiplicity
_atom_site_calc_flag
_atom_site_refinement_flags
_atom_site_disorder_assembly
_atom_site_disorder_group
Ni1 Ni 0.358431(17) 0.63592(6) 0.38896(3) 0.01794(18) Uani 1 1 d . . .
Ni2 Ni 0.415108(17) 0.74822(6) 0.32004(3) 0.01956(18) Uani 1 1 d . A .
Ni3 Ni 0.342961(17) 0.75237(6) 0.23789(3) 0.01825(18) Uani 1 1 d . . .
Ni4 Ni 0.354109(17) 0.92540(6) 0.35240(3) 0.01843(18) Uani 1 1 d . . .
N1 N 0.35070(11) 0.6797(4) 0.4920(2) 0.0189(10) Uani 1 1 d . . .
N2 N 0.43417(11) 0.6580(4) 0.2358(2) 0.0220(10) Uani 1 1 d . . .
N3 N 0.36723(11) 0.7670(4) 0.1477(2) 0.0213(10) Uani 1 1 d . . .
N4 N 0.32038(11) 0.9454(4) 0.4285(2) 0.0187(10) Uani 1 1 d . . .
O1 O 0.38725(9) 0.7989(3) 0.40206(16) 0.0192(8) Uani 1 1 d . . .
O2 O 0.37529(9) 0.6264(3) 0.29122(16) 0.0187(8) Uani 1 1 d . . .
O3 O 0.38128(8) 0.8726(3) 0.27085(15) 0.0161(7) Uani 1 1 d . . .
O4 O 0.32613(8) 0.7647(3) 0.33715(16) 0.0157(7) Uani 1 1 d . . .
O5 O 0.39752(9) 0.5220(3) 0.42617(17) 0.0233(8) Uani 1 1 d . . .
O6 O 0.44120(9) 0.6202(3) 0.38217(18) 0.0243(9) Uani 1 1 d . . .
O7 O 0.32519(9) 0.4930(3) 0.39218(18) 0.0249(9) Uani 1 1 d . . .
O8 O 0.30624(11) 0.4250(4) 0.28625(19) 0.0343(10) Uani 1 1 d . . .
O9 O 0.31012(9) 0.8906(3) 0.20269(17) 0.0217(8) Uani 1 1 d . . .
O10 O 0.32212(9) 1.0299(3) 0.28821(17) 0.0231(8) Uani 1 1 d . . .
O11 O 0.38390(10) 1.0753(3) 0.38052(18) 0.0239(9) Uani 1 1 d D . .
H11 H 0.4041(6) 1.050(6) 0.378(3) 0.04(2) Uiso 1 1 d D . .
O12 O 0.31210(9) 0.6095(3) 0.20400(18) 0.0220(8) Uani 1 1 d D . .
H12 H 0.3098(13) 0.548(3) 0.231(2) 0.016(14) Uiso 1 1 d D . .
O13 O 0.45530(10) 0.8671(4) 0.3308(2) 0.0357(10) Uani 1 1 d D . .
O14 O 0.44722(12) 1.0291(5) 0.4017(3) 0.0617(15) Uani 1 1 d D . .
C1 C 0.32827(13) 0.6261(5) 0.5325(3) 0.0221(12) Uani 1 1 d . . .
H1 H 0.3125 0.5673 0.5123 0.027 Uiso 1 1 calc R . .
C2 C 0.32766(13) 0.6544(5) 0.6029(3) 0.0221(12) Uani 1 1 d . . .
H2 H 0.3116 0.6163 0.6306 0.027 Uiso 1 1 calc R . .
C3 C 0.35096(14) 0.7394(5) 0.6321(3) 0.0245(13) Uani 1 1 d . . .
H3 H 0.3509 0.7615 0.6800 0.029 Uiso 1 1 calc R . .
C4 C 0.37425(14) 0.7916(5) 0.5906(3) 0.0213(12) Uani 1 1 d . . .
H4 H 0.3909 0.8482 0.6100 0.026 Uiso 1 1 calc R . .
C5 C 0.37326(13) 0.7607(5) 0.5195(3) 0.0191(11) Uani 1 1 d . . .
C6 C 0.39855(15) 0.8148(5) 0.4723(2) 0.0255(13) Uani 1 1 d . . .
H6A H 0.4017 0.9052 0.4825 0.031 Uiso 1 1 calc R . .
H6B H 0.4206 0.7726 0.4815 0.031 Uiso 1 1 calc R . .
C7 C 0.46235(14) 0.6860(6) 0.2050(3) 0.0264(13) Uani 1 1 d . . .
H7 H 0.4728 0.7649 0.2145 0.032 Uiso 1 1 calc R . .
C8 C 0.47689(16) 0.6057(6) 0.1602(3) 0.0349(15) Uani 1 1 d . . .
H8 H 0.4973 0.6277 0.1401 0.042 Uiso 1 1 calc R . .
C9 C 0.46154(17) 0.4934(7) 0.1449(3) 0.0476(18) Uani 1 1 d . . .
H9 H 0.4711 0.4362 0.1139 0.057 Uiso 1 1 calc R . .
C10 C 0.43166(16) 0.4637(6) 0.1755(3) 0.0356(15) Uani 1 1 d . . .
H10 H 0.4204 0.3868 0.1649 0.043 Uiso 1 1 calc R . .
C11 C 0.41866(14) 0.5481(5) 0.2213(3) 0.0233(12) Uani 1 1 d . . .
C12 C 0.38743(14) 0.5200(5) 0.2578(3) 0.0239(12) Uani 1 1 d . . .
H12A H 0.3697 0.4883 0.2234 0.029 Uiso 1 1 calc R . .
H12B H 0.3925 0.4534 0.2929 0.029 Uiso 1 1 calc R . .
C13 C 0.36459(14) 0.6907(5) 0.0918(3) 0.0231(12) Uani 1 1 d . . .
H13 H 0.3491 0.6226 0.0918 0.028 Uiso 1 1 calc R . .
C14 C 0.38333(15) 0.7066(5) 0.0343(3) 0.0267(13) Uani 1 1 d . . .
H14 H 0.3808 0.6515 -0.0046 0.032 Uiso 1 1 calc R . .
C15 C 0.40590(14) 0.8052(5) 0.0353(3) 0.0253(13) Uani 1 1 d . . .
H15 H 0.4193 0.8191 -0.0031 0.030 Uiso 1 1 calc R . .
C16 C 0.40881(13) 0.8837(5) 0.0928(3) 0.0230(12) Uani 1 1 d . . .
H16 H 0.4241 0.9523 0.0940 0.028 Uiso 1 1 calc R . .
C17 C 0.38933(13) 0.8617(5) 0.1486(2) 0.0187(11) Uani 1 1 d . . .
C18 C 0.39146(14) 0.9412(5) 0.2135(2) 0.0215(12) Uani 1 1 d . . .
H18A H 0.4150 0.9706 0.2234 0.026 Uiso 1 1 calc R . .
H18B H 0.3768 1.0157 0.2060 0.026 Uiso 1 1 calc R . .
C19 C 0.32162(14) 1.0283(5) 0.4822(2) 0.0213(12) Uani 1 1 d . . .
H19 H 0.3413 1.0783 0.4908 0.026 Uiso 1 1 calc R . .
C20 C 0.29527(14) 1.0421(5) 0.5246(2) 0.0251(13) Uani 1 1 d . . .
H20 H 0.2969 1.0994 0.5625 0.030 Uiso 1 1 calc R . .
C21 C 0.26649(14) 0.9712(5) 0.5109(2) 0.0235(12) Uani 1 1 d . . .
H21 H 0.2477 0.9807 0.5386 0.028 Uiso 1 1 calc R . .
C22 C 0.26528(13) 0.8861(5) 0.4565(3) 0.0214(12) Uani 1 1 d . . .
H22 H 0.2457 0.8363 0.4465 0.026 Uiso 1 1 calc R . .
C23 C 0.29285(13) 0.8745(5) 0.4170(2) 0.0188(11) Uani 1 1 d . . .
C24 C 0.29341(13) 0.7825(5) 0.3566(3) 0.0207(12) Uani 1 1 d . . .
H24A H 0.2839 0.7012 0.3706 0.025 Uiso 1 1 calc R . .
H24B H 0.2791 0.8148 0.3162 0.025 Uiso 1 1 calc R . .
C25 C 0.42817(15) 0.5361(6) 0.4172(3) 0.0263(13) Uani 1 1 d . . .
C26 C 0.45287(15) 0.4410(7) 0.4514(4) 0.0479(19) Uani 1 1 d . . .
H26A H 0.4454 0.4170 0.4971 0.072 Uiso 1 1 calc R . .
H26B H 0.4755 0.4784 0.4575 0.072 Uiso 1 1 calc R . .
H26C H 0.4536 0.3666 0.4217 0.072 Uiso 1 1 calc R . .
C27 C 0.30994(13) 0.4173(5) 0.3512(3) 0.0219(12) Uani 1 1 d . . .
C28 C 0.29377(16) 0.3055(6) 0.3849(3) 0.0349(15) Uani 1 1 d . . .
H28A H 0.2692 0.3169 0.3827 0.052 Uiso 1 1 calc R . .
H28B H 0.3025 0.2987 0.4338 0.052 Uiso 1 1 calc R . .
H28C H 0.2992 0.2289 0.3598 0.052 Uiso 1 1 calc R . .
C29 C 0.30646(13) 0.9965(5) 0.2322(2) 0.0183(11) Uani 1 1 d . . .
C30 C 0.28145(14) 1.0857(5) 0.1980(3) 0.0252(12) Uani 1 1 d . . .
H30A H 0.2817 1.1641 0.2246 0.038 Uiso 1 1 calc R . .
H30B H 0.2588 1.0487 0.1966 0.038 Uiso 1 1 calc R . .
H30C H 0.2875 1.1030 0.1503 0.038 Uiso 1 1 calc R . .
C31 C 0.38249(16) 1.1943(6) 0.3443(3) 0.0359(15) Uani 1 1 d . . .
H31A H 0.3971 1.1912 0.3052 0.054 Uiso 1 1 calc R . .
H31B H 0.3902 1.2610 0.3767 0.054 Uiso 1 1 calc R . .
H31C H 0.3592 1.2113 0.3265 0.054 Uiso 1 1 calc R . .
C32 C 0.27908(14) 0.6281(6) 0.1699(3) 0.0297(13) Uani 1 1 d . . .
H32A H 0.2667 0.6901 0.1959 0.045 Uiso 1 1 calc R . .
H32B H 0.2667 0.5486 0.1683 0.045 Uiso 1 1 calc R . .
H32C H 0.2813 0.6584 0.1223 0.045 Uiso 1 1 calc R . .
C33 C 0.4643(3) 0.9341(12) 0.3809(6) 0.056(3) Uani 0.584(9) 1 d PDU A 1
C34 C 0.4967(3) 0.8976(16) 0.4233(8) 0.088(5) Uani 0.584(9) 1 d PDU A 1
H34A H 0.4979 0.8062 0.4276 0.131 Uiso 0.584(9) 1 calc PR A 1
H34B H 0.4969 0.9352 0.4699 0.131 Uiso 0.584(9) 1 calc PR A 1
H34C H 0.5163 0.9280 0.3997 0.131 Uiso 0.584(9) 1 calc PR A 1
O1W O 0.5420(5) 0.166(2) 0.3475(10) 0.192(9) Uiso 0.584(9) 1 d P A 1
C33A C 0.4632(4) 0.9769(17) 0.3574(8) 0.054(4) Uiso 0.416(9) 1 d PDU A 2
C34A C 0.5002(4) 1.007(2) 0.3495(11) 0.078(6) Uiso 0.416(9) 1 d PDU A 2
H34D H 0.5125 1.0074 0.3956 0.116 Uiso 0.416(9) 1 calc PR A 2
H34E H 0.5021 1.0895 0.3277 0.116 Uiso 0.416(9) 1 calc PR A 2
H34F H 0.5100 0.9434 0.3200 0.116 Uiso 0.416(9) 1 calc PR A 2
O2W O 0.4942(6) 0.801(2) 0.4940(14) 0.150(9) Uiso 0.416(9) 1 d P A 2
O3W O 0.5022(8) 0.784(3) 0.5687(17) 0.199(13) Uiso 0.416(9) 1 d P A 3

loop_
_atom_site_aniso_label
_atom_site_aniso_U_11
_atom_site_aniso_U_22
_atom_site_aniso_U_33
_atom_site_aniso_U_23
_atom_site_aniso_U_13
_atom_site_aniso_U_12
Ni1 0.0238(4) 0.0211(4) 0.0089(3) -0.0013(3) 0.0013(3) -0.0055(3)
Ni2 0.0246(4) 0.0233(4) 0.0111(3) -0.0015(3) 0.0032(3) -0.0057(3)
Ni3 0.0264(4) 0.0197(4) 0.0087(3) -0.0021(3) 0.0020(3) -0.0032(3)
Ni4 0.0281(4) 0.0194(4) 0.0079(3) -0.0022(3) 0.0022(3) -0.0043(3)
N1 0.023(2) 0.021(2) 0.013(2) -0.0024(19) -0.0005(18) -0.0005(19)
N2 0.030(3) 0.025(3) 0.011(2) 0.0022(19) 0.0034(19) -0.001(2)
N3 0.027(3) 0.024(3) 0.012(2) -0.0035(19) 0.0003(19) 0.002(2)
N4 0.026(3) 0.018(2) 0.011(2) 0.0033(18) -0.0041(18) 0.0016(19)
O1 0.025(2) 0.027(2) 0.0058(16) -0.0073(15) 0.0028(14) -0.0071(16)
O2 0.026(2) 0.0202(19) 0.0101(16) -0.0065(15) 0.0049(15) -0.0029(15)
O3 0.024(2) 0.0190(19) 0.0063(15) 0.0020(14) 0.0066(14) -0.0061(15)
O4 0.0188(19) 0.0189(19) 0.0096(16) 0.0003(14) 0.0028(14) -0.0055(14)
O5 0.024(2) 0.033(2) 0.0129(17) 0.0024(16) 0.0016(15) -0.0037(17)
O6 0.025(2) 0.030(2) 0.0183(18) 0.0019(17) 0.0023(16) -0.0048(17)
O7 0.032(2) 0.025(2) 0.0178(18) -0.0045(17) 0.0025(16) -0.0109(17)
O8 0.054(3) 0.030(2) 0.018(2) 0.0007(18) -0.0057(18) -0.013(2)
O9 0.031(2) 0.021(2) 0.0122(17) -0.0002(16) 0.0006(15) 0.0004(16)
O10 0.035(2) 0.022(2) 0.0124(17) -0.0032(16) 0.0019(16) -0.0035(16)
O11 0.037(3) 0.017(2) 0.0179(19) -0.0018(16) 0.0036(17) -0.0060(18)
O12 0.027(2) 0.024(2) 0.0139(18) -0.0008(17) -0.0016(16) -0.0048(16)
O13 0.031(2) 0.041(3) 0.036(2) -0.011(2) 0.0057(19) -0.0158(19)
O14 0.041(3) 0.048(3) 0.096(4) -0.036(3) 0.005(3) -0.007(2)
C1 0.024(3) 0.023(3) 0.020(3) 0.002(2) 0.002(2) -0.001(2)
C2 0.025(3) 0.024(3) 0.018(3) 0.006(2) 0.003(2) 0.001(2)
C3 0.040(4) 0.024(3) 0.010(2) 0.003(2) 0.001(2) 0.009(3)
C4 0.034(3) 0.017(3) 0.012(2) 0.004(2) 0.000(2) -0.001(2)
C5 0.024(3) 0.020(3) 0.014(2) 0.002(2) -0.001(2) 0.001(2)
C6 0.040(4) 0.031(3) 0.006(2) -0.006(2) 0.001(2) -0.011(3)
C7 0.033(3) 0.031(3) 0.016(3) 0.003(3) 0.005(2) 0.000(3)
C8 0.034(4) 0.045(4) 0.027(3) -0.001(3) 0.012(3) -0.002(3)
C9 0.048(4) 0.058(5) 0.040(4) -0.021(4) 0.019(3) 0.001(4)
C10 0.042(4) 0.034(4) 0.032(3) -0.011(3) 0.011(3) -0.004(3)
C11 0.027(3) 0.027(3) 0.016(3) 0.001(2) -0.001(2) -0.001(2)
C12 0.030(3) 0.022(3) 0.020(3) -0.003(2) -0.002(2) -0.002(2)
C13 0.032(3) 0.022(3) 0.016(3) -0.005(2) 0.002(2) 0.000(2)
C14 0.041(4) 0.030(3) 0.009(2) -0.003(2) 0.001(2) 0.010(3)
C15 0.032(3) 0.032(3) 0.013(3) 0.002(3) 0.008(2) 0.009(3)
C16 0.024(3) 0.028(3) 0.018(3) 0.008(2) 0.004(2) 0.003(2)
C17 0.027(3) 0.019(3) 0.009(2) 0.002(2) -0.003(2) 0.003(2)
C18 0.031(3) 0.022(3) 0.011(2) 0.001(2) 0.004(2) -0.006(2)
C19 0.034(3) 0.020(3) 0.010(2) -0.003(2) -0.003(2) 0.001(2)
C20 0.041(4) 0.029(3) 0.007(2) -0.001(2) 0.005(2) 0.003(3)
C21 0.031(3) 0.030(3) 0.009(2) 0.003(2) 0.004(2) 0.010(3)
C22 0.025(3) 0.023(3) 0.016(3) 0.005(2) 0.000(2) 0.000(2)
C23 0.030(3) 0.014(3) 0.012(2) 0.003(2) -0.001(2) 0.004(2)
C24 0.025(3) 0.022(3) 0.016(3) 0.000(2) 0.001(2) -0.004(2)
C25 0.031(4) 0.038(3) 0.009(2) -0.003(3) 0.001(2) -0.006(3)
C26 0.026(4) 0.066(5) 0.050(4) 0.033(4) -0.005(3) -0.003(3)
C27 0.017(3) 0.022(3) 0.026(3) 0.003(3) -0.001(2) 0.000(2)
C28 0.049(4) 0.030(3) 0.027(3) -0.005(3) 0.002(3) -0.016(3)
C29 0.025(3) 0.019(3) 0.011(2) 0.003(2) 0.009(2) -0.004(2)
C30 0.031(3) 0.031(3) 0.013(2) -0.002(2) 0.001(2) 0.002(3)
C31 0.048(4) 0.033(4) 0.026(3) 0.005(3) 0.001(3) -0.006(3)
C32 0.029(3) 0.037(3) 0.022(3) -0.003(3) -0.006(2) -0.001(3)
C33 0.037(5) 0.058(7) 0.074(7) -0.030(6) 0.005(5) 0.001(5)
C34 0.069(8) 0.097(9) 0.095(9) -0.049(8) -0.006(7) 0.019(7)

loop_
_atom_type_symbol
_atom_type_description
_atom_type_scat_dispersion_real
_atom_type_scat_dispersion_imag
_atom_type_scat_source
C C 0.0033 0.0016 'International Tables Vol C Tables 4.2.6.8 and 6.1.1.4'
H H 0.0000 0.0000 'International Tables Vol C Tables 4.2.6.8 and 6.1.1.4'
N N 0.0061 0.0033 'International Tables Vol C Tables 4.2.6.8 and 6.1.1.4'
O O 0.0106 0.0060 'International Tables Vol C Tables 4.2.6.8 and 6.1.1.4'
Ni Ni 0.3393 1.1124 'International Tables Vol C Tables 4.2.6.8 and 6.1.1.4'

loop_
_geom_angle_atom_site_label_1
_geom_angle_atom_site_label_2
_geom_angle_atom_site_label_3
_geom_angle
_geom_angle_site_symmetry_1
_geom_angle_site_symmetry_3
_geom_angle_publ_flag
O7 Ni1 O2 104.35(14) . . ?
O7 Ni1 O5 91.15(15) . . ?
O2 Ni1 O5 90.13(14) . . ?
O7 Ni1 N1 90.01(15) . . ?
O2 Ni1 N1 165.52(15) . . ?
O5 Ni1 N1 87.75(15) . . ?
O7 Ni1 O4 97.64(14) . . ?
O2 Ni1 O4 79.85(13) . . ?
O5 Ni1 O4 168.03(13) . . ?
N1 Ni1 O4 100.31(15) . . ?
O7 Ni1 O1 168.21(14) . . ?
O2 Ni1 O1 86.55(13) . . ?
O5 Ni1 O1 93.34(14) . . ?
N1 Ni1 O1 79.28(15) . . ?
O4 Ni1 O1 79.63(14) . . ?
O7 Ni1 Ni2 147.37(11) . . ?
O2 Ni1 Ni2 45.22(10) . . ?
O5 Ni1 Ni2 79.42(10) . . ?
N1 Ni1 Ni2 120.37(12) . . ?
O4 Ni1 Ni2 88.83(9) . . ?
O1 Ni1 Ni2 44.39(9) . . ?
O13 Ni2 O6 89.86(16) . . ?
O13 Ni2 O1 102.55(15) . . ?
O6 Ni2 O1 90.35(14) . . ?
O13 Ni2 O3 97.12(16) . . ?
O6 Ni2 O3 168.57(13) . . ?
O1 Ni2 O3 79.33(13) . . ?
O13 Ni2 N2 92.45(17) . . ?
O6 Ni2 N2 86.96(16) . . ?
O1 Ni2 N2 164.76(16) . . ?
O3 Ni2 N2 101.71(15) . . ?
O13 Ni2 O2 170.38(14) . . ?
O6 Ni2 O2 94.59(14) . . ?
O1 Ni2 O2 85.97(13) . . ?
O3 Ni2 O2 79.92(14) . . ?
N2 Ni2 O2 79.30(15) . . ?
O13 Ni2 Ni1 145.64(11) . . ?
O6 Ni2 Ni1 80.58(10) . . ?
O1 Ni2 Ni1 45.16(10) . . ?
O3 Ni2 Ni1 88.60(9) . . ?
N2 Ni2 Ni1 119.62(12) . . ?
O2 Ni2 Ni1 43.84(9) . . ?
O12 Ni3 N3 95.46(16) . . ?
O12 Ni3 O9 94.63(15) . . ?
N3 Ni3 O9 89.53(15) . . ?
O12 Ni3 O3 169.26(15) . . ?
N3 Ni3 O3 80.26(15) . . ?
O9 Ni3 O3 95.18(14) . . ?
O12 Ni3 O4 96.69(14) . . ?
N3 Ni3 O4 167.74(16) . . ?
O9 Ni3 O4 91.08(14) . . ?
O3 Ni3 O4 87.49(12) . . ?
O12 Ni3 O2 90.49(14) . . ?
N3 Ni3 O2 98.97(15) . . ?
O9 Ni3 O2 169.63(13) . . ?
O3 Ni3 O2 80.52(14) . . ?
O4 Ni3 O2 79.35(13) . . ?
O12 Ni3 Ni4 141.38(10) . . ?
N3 Ni3 Ni4 122.74(13) . . ?
O9 Ni3 Ni4 81.34(10) . . ?
O3 Ni3 Ni4 45.12(9) . . ?
O4 Ni3 Ni4 45.40(9) . . ?
O2 Ni3 Ni4 89.02(9) . . ?
O10 Ni4 O11 93.13(15) . . ?
O10 Ni4 O3 91.55(13) . . ?
O11 Ni4 O3 95.31(14) . . ?
O10 Ni4 O4 93.68(14) . . ?
O11 Ni4 O4 172.24(14) . . ?
O3 Ni4 O4 88.22(13) . . ?
O10 Ni4 N4 87.96(15) . . ?
O11 Ni4 N4 97.11(16) . . ?
O3 Ni4 N4 167.57(15) . . ?
O4 Ni4 N4 79.43(15) . . ?
O10 Ni4 O1 169.68(13) . . ?
O11 Ni4 O1 93.06(15) . . ?
O3 Ni4 O1 79.67(13) . . ?
O4 Ni4 O1 80.75(13) . . ?
N4 Ni4 O1 99.45(14) . . ?
O10 Ni4 Ni3 80.45(10) . . ?
O11 Ni4 Ni3 139.45(11) . . ?
O3 Ni4 Ni3 45.46(9) . . ?
O4 Ni4 Ni3 45.83(9) . . ?
N4 Ni4 Ni3 122.36(12) . . ?
O1 Ni4 Ni3 89.49(9) . . ?
C5 N1 C1 120.0(4) . . ?
C5 N1 Ni1 112.6(3) . . ?
C1 N1 Ni1 127.0(3) . . ?
C7 N2 C11 119.3(5) . . ?
C7 N2 Ni2 127.2(4) . . ?
C11 N2 Ni2 112.3(3) . . ?
C17 N3 C13 118.8(5) . . ?
C17 N3 Ni3 113.2(3) . . ?
C13 N3 Ni3 127.8(4) . . ?
C23 N4 C19 118.7(5) . . ?
C23 N4 Ni4 112.9(3) . . ?
C19 N4 Ni4 128.0(4) . . ?
C6 O1 Ni2 128.0(3) . . ?
C6 O1 Ni4 120.9(3) . . ?
Ni2 O1 Ni4 100.18(14) . . ?
C6 O1 Ni1 110.6(3) . . ?
Ni2 O1 Ni1 90.45(13) . . ?
Ni4 O1 Ni1 99.45(14) . . ?
C12 O2 Ni1 127.2(3) . . ?
C12 O2 Ni3 121.2(3) . . ?
Ni1 O2 Ni3 100.98(15) . . ?
C12 O2 Ni2 110.3(3) . . ?
Ni1 O2 Ni2 90.93(13) . . ?
Ni3 O2 Ni2 98.98(15) . . ?
C18 O3 Ni4 130.8(3) . . ?
C18 O3 Ni3 109.4(3) . . ?
Ni4 O3 Ni3 89.42(13) . . ?
C18 O3 Ni2 118.7(3) . . ?
Ni4 O3 Ni2 100.81(13) . . ?
Ni3 O3 Ni2 100.44(14) . . ?
C24 O4 Ni4 110.7(3) . . ?
C24 O4 Ni3 128.7(3) . . ?
Ni4 O4 Ni3 88.76(12) . . ?
C24 O4 Ni1 121.1(3) . . ?
Ni4 O4 Ni1 100.13(14) . . ?
Ni3 O4 Ni1 99.81(14) . . ?
C25 O5 Ni1 126.7(4) . . ?
C25 O6 Ni2 125.5(4) . . ?
C27 O7 Ni1 139.0(3) . . ?
C29 O9 Ni3 125.5(3) . . ?
C29 O10 Ni4 127.7(3) . . ?
C31 O11 Ni4 124.0(3) . . ?
C32 O12 Ni3 123.4(3) . . ?
C33 O13 C33A 29.1(10) . . ?
C33 O13 Ni2 128.6(8) . . ?
C33A O13 Ni2 139.7(6) . . ?
C33A O14 C33 29.3(11) . . ?
N1 C1 C2 121.8(5) . . ?
C3 C2 C1 118.7(5) . . ?
C4 C3 C2 119.1(5) . . ?
C3 C4 C5 119.6(5) . . ?
N1 C5 C4 120.9(5) . . ?
N1 C5 C6 117.9(4) . . ?
C4 C5 C6 121.2(5) . . ?
O1 C6 C5 110.5(4) . . ?
N2 C7 C8 122.7(6) . . ?
C9 C8 C7 118.8(6) . . ?
C8 C9 C10 119.2(6) . . ?
C11 C10 C9 119.0(6) . . ?
N2 C11 C10 120.9(5) . . ?
N2 C11 C12 117.4(5) . . ?
C10 C11 C12 121.7(5) . . ?
O2 C12 C11 111.9(4) . . ?
N3 C13 C14 123.0(5) . . ?
C15 C14 C13 117.8(5) . . ?
C14 C15 C16 119.3(5) . . ?
C17 C16 C15 119.7(5) . . ?
N3 C17 C16 121.3(5) . . ?
N3 C17 C18 115.8(4) . . ?
C16 C17 C18 122.9(5) . . ?
O3 C18 C17 110.6(4) . . ?
N4 C19 C20 122.1(5) . . ?
C19 C20 C21 118.8(5) . . ?
C20 C21 C22 119.2(5) . . ?
C23 C22 C21 119.2(5) . . ?
N4 C23 C22 121.9(5) . . ?
N4 C23 C24 115.9(4) . . ?
C22 C23 C24 122.2(5) . . ?
O4 C24 C23 110.9(4) . . ?
O5 C25 O6 127.0(5) . . ?
O5 C25 C26 117.5(5) . . ?
O6 C25 C26 115.5(5) . . ?
O8 C27 O7 127.0(5) . . ?
O8 C27 C28 116.9(5) . . ?
O7 C27 C28 116.0(5) . . ?
O10 C29 O9 124.5(5) . . ?
O10 C29 C30 118.0(5) . . ?
O9 C29 C30 117.5(4) . . ?
O13 C33 O14 124.3(9) . . ?
O13 C33 C34 117.2(10) . . ?
O14 C33 C34 118.4(7) . . ?
O14 C33A O13 123.7(13) . . ?
O14 C33A C34A 121.5(15) . . ?
O13 C33A C34A 110.9(10) . . ?

loop_
_geom_bond_atom_site_label_1
_geom_bond_atom_site_label_2
_geom_bond_distance
_geom_bond_site_symmetry_2
_geom_bond_publ_flag
Ni1 O7 2.020(4) . ?
Ni1 O2 2.038(3) . ?
Ni1 O5 2.057(4) . ?
Ni1 N1 2.077(4) . ?
Ni1 O4 2.083(3) . ?
Ni1 O1 2.086(3) . ?
Ni1 Ni2 2.9421(10) . ?
Ni2 O13 2.036(4) . ?
Ni2 O6 2.046(4) . ?
Ni2 O1 2.058(3) . ?
Ni2 O3 2.067(3) . ?
Ni2 N2 2.071(4) . ?
Ni2 O2 2.089(3) . ?
Ni3 O12 2.033(4) . ?
Ni3 N3 2.046(4) . ?
Ni3 O9 2.051(4) . ?
Ni3 O3 2.054(3) . ?
Ni3 O4 2.067(3) . ?
Ni3 O2 2.076(4) . ?
Ni3 Ni4 2.8810(9) . ?
Ni4 O10 2.037(4) . ?
Ni4 O11 2.039(4) . ?
Ni4 O3 2.041(3) . ?
Ni4 O4 2.052(3) . ?
Ni4 N4 2.060(4) . ?
Ni4 O1 2.069(4) . ?
N1 C5 1.326(7) . ?
N1 C1 1.349(7) . ?
N2 C7 1.334(7) . ?
N2 C11 1.344(7) . ?
N3 C17 1.336(7) . ?
N3 C13 1.345(6) . ?
N4 C23 1.334(7) . ?
N4 C19 1.356(6) . ?
O1 C6 1.401(6) . ?
O2 C12 1.406(6) . ?
O3 C18 1.405(6) . ?
O4 C24 1.388(6) . ?
O5 C25 1.248(6) . ?
O6 C25 1.255(6) . ?
O7 C27 1.253(6) . ?
O8 C27 1.248(6) . ?
O9 C29 1.277(6) . ?
O10 C29 1.254(6) . ?
O11 C31 1.447(7) . ?
O12 C32 1.435(6) . ?
O13 C33 1.232(2) . ?
O13 C33A 1.308(16) . ?
O14 C33A 1.231(2) . ?
O14 C33 1.299(11) . ?
C1 C2 1.387(7) . ?
C2 C3 1.384(8) . ?
C3 C4 1.380(8) . ?
C4 C5 1.401(7) . ?
C5 C6 1.513(7) . ?
C7 C8 1.369(8) . ?
C8 C9 1.367(9) . ?
C9 C10 1.394(9) . ?
C10 C11 1.384(8) . ?
C11 C12 1.496(7) . ?
C13 C14 1.385(7) . ?
C14 C15 1.380(8) . ?
C15 C16 1.384(7) . ?
C16 C17 1.383(7) . ?
C17 C18 1.505(7) . ?
C19 C20 1.376(7) . ?
C20 C21 1.379(8) . ?
C21 C22 1.382(7) . ?
C22 C23 1.379(7) . ?
C23 C24 1.521(7) . ?
C25 C26 1.526(8) . ?
C27 C28 1.520(8) . ?
C29 C30 1.493(7) . ?
C33 C34 1.520(2) . ?
C33A C34A 1.520(2) . ?

loop_
_geom_hbond_atom_site_label_D
_geom_hbond_atom_site_label_H
_geom_hbond_atom_site_label_A
_geom_hbond_distance_DH
_geom_hbond_distance_HA
_geom_hbond_distance_DA
_geom_hbond_angle_DHA
_geom_hbond_site_symmetry_A
O11 H11 O14 0.847(10) 1.75(3) 2.562(6) 159(6) .
O12 H12 O8 0.848(10) 1.697(12) 2.545(5) 179(5) .
